data_7250155
loop_
_publ_author_name
'Winson, Cinu'
'Kandasamy, Saravanan'
'Divya, Indira S.'
'Wozniak, Krzysztof'
'Varughese, Sunil'

_publ_section_title
;
 Polymorphs and stoichiometric variants of crown ether-based molecular
 complexes: exploring the landscape of conformational flexibility and
 supramolecular interactions
;
_journal_issue 17
_journal_name_full CrystEngComm
_journal_page_first 2698
_journal_page_last 2710
_journal_paper_doi 10.1039/D5CE00025D
_journal_volume 27
_journal_year 2025
_chemical_formula_moiety 'C20 H36 O6, 2(C6 H5 N3 O4)'
_chemical_formula_sum 'C32 H46 N6 O14'
_chemical_formula_weight 738.754
_space_group_crystal_system monoclinic
_space_group_IT_number 14
_space_group_name_Hall '-P 2ybc'
_space_group_name_H-M_alt 'P 1 21/c 1'
_symmetry_Int_Tables_number 14
_audit_creation_date 2024-03-09
_audit_creation_method
;
Olex2 1.5
(compiled 2023.08.24 svn.re1ec1418 for OlexSys, GUI svn.r6817)
;
_audit_update_record
;
2024-12-23 deposited with the CCDC.	2025-03-20 downloaded from the CCDC.
;
_cell_angle_alpha 90
_cell_angle_beta 99.410(1)
_cell_angle_gamma 90
_cell_formula_units_Z 2
_cell_length_a 7.5430(1)
_cell_length_b 11.8220(1)
_cell_length_c 20.0720(2)
_cell_measurement_reflns_used 16565
_cell_measurement_temperature 100.01(10)
_cell_measurement_theta_max 77.4040
_cell_measurement_theta_min 4.4690
_cell_volume 1765.80(3)
_computing_cell_refinement 'CrysAlisPro 1.171.42.36a (Rigaku OD, 2021)'
_computing_data_collection 'CrysAlisPro 1.171.42.36a (Rigaku OD, 2021)'
_computing_data_reduction 'CrysAlisPro 1.171.42.36a (Rigaku OD, 2021)'
_computing_molecular_graphics 'Olex2 1.5 (Dolomanov et al., 2009)'
_computing_publication_material 'Olex2 1.5 (Dolomanov et al., 2009)'
_computing_structure_refinement 'olex2.refine 1.5 (Bourhis et al., 2015)'
_computing_structure_solution 'SHELXT 2018/2 (Sheldrick, 2018)'
_diffrn_ambient_environment N~2~
_diffrn_ambient_temperature 100.01(10)
_diffrn_detector 'Hybrid Pixel Array Detector'
_diffrn_detector_area_resol_mean 10.0000
_diffrn_detector_type HyPix
_diffrn_measured_fraction_theta_full 1.0000
_diffrn_measured_fraction_theta_max 0.9958
_diffrn_measurement_details
;
List of Runs (angles in degrees, time in seconds):

  # Type    Start    End  Width  t~exp~   \w     \q     \k     \f   Frames
#--------------------------------------------------------------------------
  1  \w    -59.00 -17.00   0.50    0.05    --    0.00 124.00 156.00   84
  2  \w    -77.00 -29.00   0.50    0.05    --    0.00 147.00 -37.00   96
  3  \w     98.00 123.00   0.50    0.50    --   66.54 124.00 156.00   50
  4  \w     68.00 125.00   0.50    0.50    --   66.54-147.00 -87.00  114
  5  \w     42.00  90.00   0.50    0.50    --   66.54-124.00  77.00   96
  6  \w     81.00 121.00   0.50    0.50    --   66.54 147.00 -37.00   80
  7  \w     64.00  90.00   0.50    0.60    --  121.75-124.00  77.00   52
  8  \w    100.00 125.00   0.50    0.60    --  121.75 147.00 -37.00   50
  9  \w     78.00 126.00   0.50    0.60    --  121.75-147.00 -87.00   96
 10  \w     96.00 131.00   0.50    0.60    --  121.75 124.00 156.00   70
 11  \w    -23.00  32.00   0.50    0.05    --    0.00 -57.00  60.00  110
 12  \w    -16.00  12.00   0.50    0.05    --    0.00  77.00 -30.00   56
 13  \w    -79.00 -17.00   0.50    0.05    --    0.00 -57.00   0.00  124
 14  \w     27.00  85.00   0.50    0.05    --    0.00  77.00 -30.00  116
 15  \w     -2.00  29.00   0.50    0.05    --    0.00 -57.00   0.00   62
 16  \w    -48.00  35.00   0.50    0.05    --    0.00 -57.00 -90.00  166
 17  \w    -78.00 -29.00   0.50    0.05    --    0.00 -57.00  60.00   98
 18  \w    -77.00 -52.00   0.50    0.05    --    0.00 -57.00 -90.00   50
 19  \w    -33.00  -5.00   0.50    0.05    --   26.00 114.00 -73.10   56
 20  \w     -2.00  23.00   0.50    0.50    --   50.00  98.00-101.22   50
 21  \w      8.00  33.00   0.50    0.50    --   58.00  92.00 102.97   50
 22  \w     13.00  38.00   0.50    0.50    --   62.00  91.00 152.03   50
 23  \w     13.00  38.00   0.50    0.50    --   62.00  91.00 -79.20   50
 24  \w     13.00  38.00   0.50    0.50    --   62.00  91.00  12.60   50
 25  \w     13.00  41.00   0.50    0.50    --   62.00  92.00 -48.21   56
 26  \w     17.00  42.00   0.50    0.50    --   66.00  90.00   0.03   50
 27  \w     17.00  42.00   0.50    0.50    --   66.00  90.00  82.73   50
 28  \w     17.00  42.00   0.50    0.50    --   66.00  90.00  35.40   50
 29  \w     26.00  52.00   0.50    0.50    --   66.54  77.00 -60.00   52
 30  \w     29.00 151.00   0.50    0.50    --   66.54  77.00 150.00  244
 31  \w     56.00 152.00   0.50    0.50    --   66.54  77.00 -60.00  192
 32  \w     34.00 111.00   0.50    0.50    --   66.54-125.00   0.00  154
 33  \w     76.00 155.00   0.50    0.50    --   70.00  75.00-143.11  158
 34  \w     27.00 156.00   0.50    0.50    --   70.00  77.00  43.21  258
 35  \w     28.00  53.00   0.50    0.50    --   70.00  75.00-143.11   50
 36  \w     31.00  64.00   0.50    0.50    --   74.00  77.00-123.80   66
 37  \w    100.00 126.00   0.50    0.50    --   74.00  77.00-123.80   52
 38  \w     70.00  96.00   0.50    0.50    --   74.00  77.00-123.80   52
 39  \w     31.00  83.00   0.50    0.50    --   74.00  76.00  83.50  104
 40  \w    132.00 159.00   0.50    0.50    --   78.00  73.00 -71.37   54
 41  \w     35.00  61.00   0.50    0.50    --   78.00  76.00-174.61   52
 42  \w     37.00  62.00   0.50    0.50    --   78.00  72.00 113.85   50
 43  \w    106.00 155.00   0.50    0.50    --   78.00  72.00 113.85   98
 44  \w     38.00  69.00   0.50    0.50    --   78.00  70.00  20.07   62
 45  \w     90.00 115.00   0.50    0.50    --   78.00  70.00  20.07   50
 46  \w     72.00  98.00   0.50    0.50    --   78.00  72.00 113.85   52
 47  \w     37.00 126.00   0.50    0.50    --   78.00  73.00 -71.37  178
 48  \w    140.00 166.00   0.50    0.50    --   82.00  77.00-101.84   52
 49  \w     39.00  65.00   0.50    0.50    --   82.00  77.00-101.84   52
 50  \w     40.00  71.00   0.50    0.50    --   82.00  74.00 157.20   62
 51  \w     90.00 137.00   0.50    0.50    --   86.00  75.00-136.53   94
 52  \w     44.00 147.00   0.50    0.50    --   86.00  77.00  15.09  206
 53  \w     43.00  68.00   0.50    0.50    --   86.00  77.00 176.65   50
 54  \w     45.00  81.00   0.50    0.50    --   86.00  75.00-136.53   72
 55  \w     48.00  73.00   0.50    0.50    --   90.00  75.00-171.10   50
 56  \w     49.00  75.00   0.50    0.50    --   90.00  75.00  39.97   52
 57  \w     50.00 112.00   0.50    0.50    --   90.00  74.00 118.26  124
 58  \w    105.00 130.00   0.50    0.50    --   90.00  76.00 -53.75   50
 59  \w    149.00 174.00   0.50    0.50    --   90.00  76.00 -53.75   50
 60  \w     47.00  81.00   0.50    0.50    --   90.00  76.00 -53.75   68
 61  \w     50.00  76.00   0.50    0.50    --   90.00  71.00-103.55   52
 62  \w     58.00  83.00   0.50    0.50    --   94.00  63.00 -78.83   50
 63  \w    101.00 149.00   0.50    0.50    --   94.00  77.00 -28.08   96
 64  \w     52.00  78.00   0.50    0.50    --   94.00  77.00 -28.08   52
 65  \w    125.00 177.00   0.50    0.50    --   94.00  77.00  89.94  104
 66  \w     51.00  86.00   0.50    0.50    --   94.00  77.00  89.94   70
 67  \w    137.00 178.00   0.50    0.60    --  102.00  70.00-138.98   82
 68  \w     67.00  93.00   0.50    0.60    --  102.00  70.00-138.98   52
 69  \w     65.00  95.00   0.50    0.60    --  102.00  72.00-155.51   60
 70  \w    143.00 170.00   0.50    0.60    --  102.00  73.00 171.22   54
 71  \w     61.00  87.00   0.50    0.60    --  102.00  73.00 171.22   52
 72  \w    135.00 161.00   0.50    0.60    --  106.00  71.00  52.57   52
 73  \w     67.00  98.00   0.50    0.60    --  106.00  71.00  52.57   62
 74  \w     72.00 150.00   0.50    0.60    --  110.00  67.00 -80.91  156
 75  \w    114.00 178.00   0.50    0.60    --  114.00  69.00-179.68  128
 76  \w    131.00 167.00   0.50    0.60    --  114.00  74.00  27.13   72
 77  \w     72.00 117.00   0.50    0.60    --  114.00  74.00  27.13   90
 78  \w     74.00  99.00   0.50    0.60    --  114.00  69.00-179.68   50
 79  \w     38.00 108.00   0.50    0.60    --  121.75-111.00-180.00  140
 80  \w     80.00 135.00   0.50    0.60    --  121.75  77.00-150.00  110
 81  \w    113.00 168.00   0.50    0.60    --  121.75 -87.00  27.23  110
 82  \w    151.00 177.00   0.50    0.60    --  121.75  77.00-120.00   52
 83  \w     36.00  94.00   0.50    0.60    --  121.75 -87.00  27.23  116
 84  \w     86.00 175.00   0.50    0.60    --  121.75  77.00  30.00  178
 85  \w     80.00 146.00   0.50    0.60    --  121.75  77.00-120.00  132
 86  \w    111.00 171.00   0.50    0.60    --  121.75  77.00 -60.00  120
 87  \w     87.00 120.00   0.50    0.60    --  121.75  63.00 120.00   66
 88  \w     46.00 104.00   0.50    0.60    --  121.75-111.00  90.00  116
 89  \w     40.00 108.00   0.50    0.60    --  121.75-111.00-120.00  136
 90  \w     49.00 108.00   0.50    0.60    --  121.75-111.00 -90.00  118
 91  \w     86.00 167.00   0.50    0.60    --  121.75  64.00  84.61  162
 92  \w     85.00 149.00   0.50    0.60    --  121.75  63.00 -60.00  128
 93  \w     45.00 108.00   0.50    0.60    --  121.75-111.00 120.00  126
 94  \w     88.00 157.00   0.50    0.60    --  121.75  63.00 -90.00  138
 95  \w     79.00 105.00   0.50    0.60    --  121.75  77.00 -60.00   52
 96  \w    122.00 155.00   0.50    0.60    --  121.75  76.00 -37.73   66
 97  \w    145.00 176.00   0.50    0.60    --  121.75  77.00  90.00   62
 98  \w     81.00 107.00   0.50    0.60    --  121.75  76.00 -37.73   52
 99  \w     81.00 108.00   0.50    0.60    --  121.75  77.00  90.00   54
100  \w    125.00 178.00   0.50    0.60    --  121.75  77.00  60.00  106
101  \w     74.00 104.00   0.50    0.60    --  121.75 -91.00 -30.00   60
102  \w     79.00 171.00   0.50    0.60    --  121.75  77.00 150.00  184
103  \w     36.00  71.00   0.50    0.60    --  121.75 -91.00 -30.00   70
104  \w    137.00 177.00   0.50    0.60    --  121.75  77.00 -30.00   80
105  \w     80.00 129.00   0.50    0.60    --  121.75  77.00 -30.00   98
106  \w     79.00 118.00   0.50    0.60    --  121.75  77.00  60.00   78
107  \w    129.00 158.00   0.50    0.60    --  121.75  63.00  60.00   58
108  \w     38.00 107.00   0.50    0.60    --  121.75-111.00  30.00  138
109  \w     99.00 125.00   0.50    0.60    --  121.75 -63.00  90.00   52
110  \w     86.00 112.00   0.50    0.60    --  121.75  63.00  60.00   52
111  \w     86.00 153.00   0.50    0.60    --  121.75  63.00 150.00  134
112  \w     44.00  82.00   0.50    0.60    --  121.75 -63.00  90.00   76
113  \w    152.00 177.00   0.50    0.60    --  121.75  77.00 120.00   50
114  \w    140.00 167.00   0.50    0.60    --  121.75  77.00 -90.00   54
115  \w     79.00 129.00   0.50    0.60    --  121.75  77.00 120.00  100
116  \w    131.00 170.00   0.50    0.60    --  121.75  63.00 120.00   78
117  \w     79.00 123.00   0.50    0.60    --  121.75  77.00 -90.00   88
118  \w     87.00 158.00   0.50    0.60    --  121.75  63.00   0.00  142
119  \w     82.00 150.00   0.50    0.60    --  121.75  77.00   0.00  136
120  \w     85.00 156.00   0.50    0.60    --  121.75  63.00-150.00  142
121  \w     73.00 101.00   0.50    0.60    --  121.75 -91.00 -60.00   56
122  \w     41.00  66.00   0.50    0.60    --  121.75 -91.00 -60.00   50
123  \w    123.00 173.00   0.50    0.60    --  121.75  63.00-120.00  100
124  \w     85.00 111.00   0.50    0.60    --  121.75  63.00-120.00   52
125  \w    145.00 176.00   0.50    0.60    --  121.75  77.00-150.00   62
126  \w     33.00 102.00   0.50    0.60    --  121.75 -91.00 -90.00  138
;
_diffrn_measurement_device 'four-circle diffractometer'
_diffrn_measurement_device_type 'SuperNova, Dual, Cu at home/near, HyPix'
_diffrn_measurement_method '\w scans'
_diffrn_orient_matrix_type 'CrysAlisPro convention (1999,Acta A55,543-557)'
_diffrn_orient_matrix_UB_11 -0.1458833000
_diffrn_orient_matrix_UB_12 -0.0533683000
_diffrn_orient_matrix_UB_13 0.0355482000
_diffrn_orient_matrix_UB_21 -0.1044188000
_diffrn_orient_matrix_UB_22 -0.0372949000
_diffrn_orient_matrix_UB_23 -0.0689317000
_diffrn_orient_matrix_UB_31 0.1033979000
_diffrn_orient_matrix_UB_32 -0.1128765000
_diffrn_orient_matrix_UB_33 0.0059712000
_diffrn_radiation_monochromator mirror
_diffrn_radiation_probe x-ray
_diffrn_radiation_type 'Cu K\a'
_diffrn_radiation_wavelength 1.54184
_diffrn_reflns_av_R_equivalents 0.0495
_diffrn_reflns_av_unetI/netI 0.0231
_diffrn_reflns_Laue_measured_fraction_full 1.0000
_diffrn_reflns_Laue_measured_fraction_max 0.9958
_diffrn_reflns_limit_h_max 9
_diffrn_reflns_limit_h_min -9
_diffrn_reflns_limit_k_max 14
_diffrn_reflns_limit_k_min -14
_diffrn_reflns_limit_l_max 25
_diffrn_reflns_limit_l_min -25
_diffrn_reflns_number 41039
_diffrn_reflns_point_group_measured_fraction_full 1.0000
_diffrn_reflns_point_group_measured_fraction_max 0.9958
_diffrn_reflns_theta_full 67.6840
_diffrn_reflns_theta_max 77.59
_diffrn_reflns_theta_min 4.36
_diffrn_source 'micro-focus sealed X-ray tube'
_diffrn_source_type 'SuperNova (Cu) X-ray Source'
_exptl_absorpt_coefficient_mu 0.929
_exptl_absorpt_correction_T_max 1.000
_exptl_absorpt_correction_T_min 0.798
_exptl_absorpt_correction_type gaussian
_exptl_absorpt_process_details
;
CrysAlisPro 1.171.42.36a (Rigaku Oxford Diffraction, 2021)
Numerical absorption correction based on gaussian integration over
a multifaceted crystal model
Empirical absorption correction using spherical harmonics,
implemented in SCALE3 ABSPACK scaling algorithm.
;
_exptl_crystal_colour yellow
_exptl_crystal_colour_primary yellow
_exptl_crystal_density_diffrn 1.389
_exptl_crystal_description block
_exptl_crystal_F_000 787.088
_exptl_crystal_size_max 0.14
_exptl_crystal_size_mid 0.1
_exptl_crystal_size_min 0.09
_refine_diff_density_max 0.3643
_refine_diff_density_min -0.4007
_refine_diff_density_rms 0.0477
_refine_ls_d_res_high 0.7894
_refine_ls_d_res_low 10.1503
_refine_ls_goodness_of_fit_ref 1.0273
_refine_ls_hydrogen_treatment constr
_refine_ls_matrix_type full
_refine_ls_number_constraints 37
_refine_ls_number_parameters 235
_refine_ls_number_reflns 3752
_refine_ls_number_restraints 0
_refine_ls_restrained_S_all 1.0273
_refine_ls_R_factor_all 0.0403
_refine_ls_R_factor_gt 0.0365
_refine_ls_shift/su_max 0.0002
_refine_ls_shift/su_mean 0.0001
_refine_ls_structure_factor_coef Fsqd
_refine_ls_weighting_details 'w=1/[\s^2^(Fo^2^)+(0.0460P)^2^+0.6903P] where P=(Fo^2^+2Fc^2^)/3'
_refine_ls_weighting_scheme calc
_refine_ls_wR_factor_gt 0.0934
_refine_ls_wR_factor_ref 0.0962
_reflns_Friedel_coverage 0.0
_reflns_limit_h_max 9
_reflns_limit_h_min -9
_reflns_limit_k_max 14
_reflns_limit_k_min 0
_reflns_limit_l_max 25
_reflns_limit_l_min 0
_reflns_number_gt 3355
_reflns_number_total 3752
_reflns_threshold_expression I>=2u(I)
_cod_data_source_file d5ce00025d2.cif
_cod_data_source_block 41_C1_red1_abs1
_cod_depositor_comments 'Adding full bibliography for 7250152--7250159.cif.'
_cod_database_code 7250155
_chemical_oxdiff_formula 'C32 H46 O4 N3'
_chemical_oxdiff_usercomment '100 K, yellow block'
_olex2_refinement_description
;
1. Fixed Uiso
 At 1.2 times of:
  All C(H) groups, All C(H,H) groups, All N(H,H) groups
2.a Ternary CH refined with riding coordinates:
 C00H(H00H), C00K(H00K)
2.b Secondary CH2 refined with riding coordinates:
 C00G(H00a,H00b), C00I(H00c,H00d), C00L(H00e,H00f), C00M(H00g,H00i), C00N(H00j,
 H00l), C00O(H00m,H00n), C00P(H00o,H00p), C00Q(H00q,H00r)
2.c Aromatic/amide H refined with riding coordinates:
 C00C(H00u), C00D(H00v), C00J(H00w)
2.d X=CH2 refined with riding coordinates:
 N007(H00s,H00t)
;
_olex2_submission_special_instructions 'No special instructions were received'
_oxdiff_exptl_absorpt_empirical_details
;
Empirical correction (ABSPACK) includes:
- Absorption correction using spherical harmonics
- Frame scaling
;
_oxdiff_exptl_absorpt_empirical_full_max 1.267
_oxdiff_exptl_absorpt_empirical_full_min 0.717

loop_
_space_group_symop_id
_space_group_symop_operation_xyz
1 x,y,z
2 -x,y+1/2,-z+1/2
3 -x,-y,-z
4 x,-y-1/2,z-1/2

loop_
_atom_site_label
_atom_site_type_symbol
_atom_site_fract_x
_atom_site_fract_y
_atom_site_fract_z
_atom_site_U_iso_or_equiv
_atom_site_adp_type
_atom_site_occupancy
_atom_site_refinement_flags_posn
O001 O 0.75729(11) 0.64742(7) 0.58402(4) 0.01982(18) Uani 1.000000 .
O002 O 0.70347(10) 0.64086(7) 0.43370(4) 0.02013(18) Uani 1.000000 .
O003 O 0.49756(11) 0.47508(7) 0.36291(4) 0.02156(19) Uani 1.000000 .
O004 O 0.60209(13) 0.13602(8) 0.68508(4) 0.0324(2) Uani 1.000000 .
O005 O 0.62943(13) -0.02750(8) 0.63880(5) 0.0341(2) Uani 1.000000 .
O006 O 0.77005(15) -0.04576(8) 0.41282(5) 0.0386(2) Uani 1.000000 .
N007 N 0.68693(13) 0.42129(9) 0.51230(5) 0.0238(2) Uani 1.000000 .
H00s H 0.70567(13) 0.45602(9) 0.47530(5) 0.0285(3) Uiso 1.000000 R
H00t H 0.66677(13) 0.46092(9) 0.54741(5) 0.0285(3) Uiso 1.000000 R
O008 O 0.78933(17) 0.10937(9) 0.35703(5) 0.0445(3) Uani 1.000000 .
N009 N 0.63169(14) 0.07656(9) 0.63796(5) 0.0253(2) Uani 1.000000 .
N00A N 0.76541(15) 0.05789(9) 0.40763(6) 0.0286(2) Uani 1.000000 .
C00B C 0.68911(14) 0.30643(10) 0.51521(6) 0.0186(2) Uani 1.000000 .
C00C C 0.72093(14) 0.24102(10) 0.45996(6) 0.0197(2) Uani 1.000000 .
H00u H 0.73713(14) 0.27644(10) 0.41890(6) 0.0237(3) Uiso 1.000000 R
C00D C 0.66536(14) 0.24974(10) 0.57476(6) 0.0191(2) Uani 1.000000 .
H00v H 0.64608(14) 0.29143(10) 0.61340(6) 0.0229(3) Uiso 1.000000 R
C00E C 0.67031(15) 0.13316(10) 0.57654(6) 0.0201(2) Uani 1.000000 .
C00F C 0.72842(15) 0.12448(10) 0.46596(6) 0.0210(2) Uani 1.000000 .
C00G C 0.85115(15) 0.68818(10) 0.47844(6) 0.0205(2) Uani 1.000000 .
H00a H 0.94222(15) 0.62883(10) 0.49246(6) 0.0245(3) Uiso 1.000000 R
H00b H 0.90792(15) 0.74837(10) 0.45485(6) 0.0245(3) Uiso 1.000000 R
C00H C 0.35213(15) 0.42048(10) 0.31907(6) 0.0206(2) Uani 1.000000 .
H00H H 0.39698(15) 0.39648(10) 0.27704(6) 0.0247(3) Uiso 1.000000 R
C00I C 0.76004(16) 0.59010(11) 0.37671(6) 0.0230(2) Uani 1.000000 .
H00c H 0.82985(16) 0.64512(11) 0.35430(6) 0.0276(3) Uiso 1.000000 R
H00d H 0.83798(16) 0.52420(11) 0.39106(6) 0.0276(3) Uiso 1.000000 R
C00J C 0.70323(15) 0.06594(10) 0.52338(6) 0.0222(2) Uani 1.000000 .
H00w H 0.70814(15) -0.01425(10) 0.52613(6) 0.0267(3) Uiso 1.000000 R
C00K C 0.70024(15) 0.68535(10) 0.64519(6) 0.0208(2) Uani 1.000000 .
H00K H 0.59321(15) 0.73585(10) 0.63385(6) 0.0250(3) Uiso 1.000000 R
C00L C 0.59639(16) 0.55262(11) 0.32835(6) 0.0233(2) Uani 1.000000 .
H00e H 0.63305(16) 0.51540(11) 0.28856(6) 0.0279(3) Uiso 1.000000 R
H00f H 0.52067(16) 0.61883(11) 0.31255(6) 0.0279(3) Uiso 1.000000 R
C00M C 0.78837(16) 0.73687(10) 0.53980(6) 0.0207(2) Uani 1.000000 .
H00g H 0.67613(16) 0.78028(10) 0.52601(6) 0.0249(3) Uiso 1.000000 R
H00i H 0.88062(16) 0.78899(10) 0.56337(6) 0.0249(3) Uiso 1.000000 R
C00N C 0.15062(16) 0.25203(10) 0.30776(6) 0.0242(3) Uani 1.000000 .
H00j H 0.19730(16) 0.22678(10) 0.26690(6) 0.0291(3) Uiso 1.000000 R
H00l H 0.11464(16) 0.18402(10) 0.33105(6) 0.0291(3) Uiso 1.000000 R
C00O C 0.19106(16) 0.49841(10) 0.29900(6) 0.0239(2) Uani 1.000000 .
H00m H 0.14757(16) 0.52561(10) 0.34011(6) 0.0287(3) Uiso 1.000000 R
H00n H 0.22800(16) 0.56503(10) 0.27470(6) 0.0287(3) Uiso 1.000000 R
C00P C -0.01329(17) 0.32729(11) 0.28691(6) 0.0266(3) Uani 1.000000 .
H00o H -0.10436(17) 0.28571(11) 0.25499(6) 0.0319(3) Uiso 1.000000 R
H00p H -0.06716(17) 0.34669(11) 0.32723(6) 0.0319(3) Uiso 1.000000 R
C00Q C 0.03870(17) 0.43573(11) 0.25352(6) 0.0278(3) Uani 1.000000 .
H00q H -0.06753(17) 0.48585(11) 0.24378(6) 0.0333(3) Uiso 1.000000 R
H00r H 0.07767(17) 0.41681(11) 0.21009(6) 0.0333(3) Uiso 1.000000 R

loop_
_atom_site_aniso_label
_atom_site_aniso_U_11
_atom_site_aniso_U_22
_atom_site_aniso_U_33
_atom_site_aniso_U_12
_atom_site_aniso_U_13
_atom_site_aniso_U_23
O001 0.0270(4) 0.0163(4) 0.0167(4) -0.0000(3) 0.0053(3) 0.0002(3)
O002 0.0185(4) 0.0239(4) 0.0183(4) -0.0029(3) 0.0040(3) -0.0030(3)
O003 0.0217(4) 0.0257(4) 0.0176(4) -0.0053(3) 0.0041(3) -0.0009(3)
O004 0.0394(5) 0.0368(5) 0.0218(4) -0.0007(4) 0.0077(4) 0.0036(4)
O005 0.0401(5) 0.0242(5) 0.0375(5) -0.0009(4) 0.0045(4) 0.0116(4)
O006 0.0506(6) 0.0232(5) 0.0439(6) 0.0022(4) 0.0136(5) -0.0105(4)
N007 0.0276(5) 0.0170(5) 0.0275(5) 0.0013(4) 0.0067(4) 0.0014(4)
O008 0.0696(7) 0.0366(6) 0.0343(5) -0.0139(5) 0.0294(5) -0.0103(4)
N009 0.0251(5) 0.0263(5) 0.0236(5) -0.0005(4) 0.0015(4) 0.0067(4)
N00A 0.0314(5) 0.0255(5) 0.0309(6) -0.0044(4) 0.0114(4) -0.0083(4)
C00B 0.0140(5) 0.0182(5) 0.0230(5) 0.0006(4) 0.0013(4) 0.0009(4)
C00C 0.0174(5) 0.0213(6) 0.0208(5) -0.0018(4) 0.0042(4) 0.0014(4)
C00D 0.0169(5) 0.0208(6) 0.0193(5) 0.0016(4) 0.0019(4) -0.0009(4)
C00E 0.0176(5) 0.0213(6) 0.0208(5) 0.0003(4) 0.0017(4) 0.0041(4)
C00F 0.0192(5) 0.0210(6) 0.0233(6) -0.0013(4) 0.0053(4) -0.0047(4)
C00G 0.0189(5) 0.0207(5) 0.0214(5) -0.0042(4) 0.0023(4) 0.0013(4)
C00H 0.0215(5) 0.0238(6) 0.0167(5) -0.0028(4) 0.0039(4) -0.0037(4)
C00I 0.0225(5) 0.0268(6) 0.0212(5) -0.0031(5) 0.0084(4) -0.0019(5)
C00J 0.0222(5) 0.0161(5) 0.0282(6) -0.0004(4) 0.0034(5) 0.0007(4)
C00K 0.0231(5) 0.0199(5) 0.0194(5) 0.0013(4) 0.0035(4) -0.0035(4)
C00L 0.0255(6) 0.0279(6) 0.0180(5) -0.0058(5) 0.0083(4) -0.0013(4)
C00M 0.0228(5) 0.0163(5) 0.0225(5) -0.0027(4) 0.0022(4) 0.0016(4)
C00N 0.0299(6) 0.0205(6) 0.0222(6) -0.0017(5) 0.0039(5) -0.0047(4)
C00O 0.0268(6) 0.0227(6) 0.0220(6) -0.0026(5) 0.0037(5) 0.0030(5)
C00P 0.0251(6) 0.0271(6) 0.0262(6) -0.0035(5) 0.0002(5) 0.0018(5)
C00Q 0.0270(6) 0.0296(6) 0.0252(6) -0.0027(5) -0.0002(5) 0.0053(5)

loop_
_atom_type_symbol
_atom_type_scat_dispersion_real
_atom_type_scat_dispersion_imag
_atom_type_scat_Cromer_Mann_a1
_atom_type_scat_Cromer_Mann_a2
_atom_type_scat_Cromer_Mann_a3
_atom_type_scat_Cromer_Mann_a4
_atom_type_scat_Cromer_Mann_b1
_atom_type_scat_Cromer_Mann_b2
_atom_type_scat_Cromer_Mann_b3
_atom_type_scat_Cromer_Mann_b4
_atom_type_scat_Cromer_Mann_c
_atom_type_scat_source
_atom_type_scat_dispersion_source
C 0.01788 0.00908 2.31000 1.02000 1.58860 0.86500 20.84390 10.20750 0.56870 51.65120 0.21560 'International Tables Volume C Table 6.1.1.4 (pp. 500-502)' 'Brennan, Cowan, Rev. Sci. Instrum., 1992, 63, 850'
H 0.00000 0.00000 0.49300 0.32291 0.14019 0.04081 10.51090 26.12570 3.14236 57.79970 0.00304 'International Tables Volume C Table 6.1.1.4 (pp. 500-502)' 'Brennan, Cowan, Rev. Sci. Instrum., 1992, 63, 850'
N 0.03110 0.01806 12.21260 3.13220 2.01250 1.16630 0.00570 9.89330 28.99750 0.58260 -11.52900 'International Tables Volume C Table 6.1.1.4 (pp. 500-502)' 'Brennan, Cowan, Rev. Sci. Instrum., 1992, 63, 850'
O 0.04960 0.03234 3.04850 2.28680 1.54630 0.86700 13.27710 5.70110 0.32390 32.90890 0.25080 'International Tables Volume C Table 6.1.1.4 (pp. 500-502)' 'Brennan, Cowan, Rev. Sci. Instrum., 1992, 63, 850'

loop_
_exptl_crystal_face_index_h
_exptl_crystal_face_index_k
_exptl_crystal_face_index_l
_exptl_crystal_face_perp_dist
0 -7 -5 0.0404
-4 2 -7 0.0467
1 6 7 0.0415
3 0 8 0.0356
3 -6 -2 0.0503
0 -7 6 0.0705
-4 2 8 0.0481
1 7 -7 0.0438
4 -1 -9 0.0428
-4 1 -3 0.0511
5 -2 -1 0.0376
1 -3 -12 0.0336
1 -3 11 0.0562

loop_
_geom_angle_atom_site_label_1
_geom_angle_atom_site_label_2
_geom_angle_atom_site_label_3
_geom_angle
_geom_angle_site_symmetry_1
_geom_angle_site_symmetry_3
_geom_angle_publ_flag
C00M O001 C00K 113.79(8) . . ?
C00I O002 C00G 111.53(8) . . ?
C00L O003 C00H 113.31(8) . . ?
H00t N007 H00s 120.0 . . ?
C00B N007 H00s 120.0 . . ?
C00B N007 H00t 120.0 . . ?
O005 N009 O004 123.86(11) . . ?
C00E N009 O004 118.06(10) . . ?
C00E N009 O005 118.08(10) . . ?
O008 N00A O006 124.09(11) . . ?
C00F N00A O006 118.10(11) . . ?
C00F N00A O008 117.81(11) . . ?
C00C C00B N007 121.24(10) . . ?
C00D C00B N007 120.66(10) . . ?
C00D C00B C00C 118.07(10) . . ?
H00u C00C C00B 120.35(7) . . ?
C00F C00C C00B 119.30(10) . . ?
C00F C00C H00u 120.35(7) . . ?
H00v C00D C00B 120.28(7) . . ?
C00E C00D C00B 119.43(10) . . ?
C00E C00D H00v 120.28(7) . . ?
C00D C00E N009 117.87(10) . . ?
C00J C00E N009 117.97(10) . . ?
C00J C00E C00D 124.12(11) . . ?
C00C C00F N00A 118.22(11) . . ?
C00J C00F N00A 117.63(11) . . ?
C00J C00F C00C 124.15(11) . . ?
H00a C00G O002 109.59(6) . . ?
H00b C00G O002 109.59(6) . . ?
H00b C00G H00a 108.1 . . ?
C00M C00G O002 110.34(9) . . ?
C00M C00G H00a 109.59(6) . . ?
C00M C00G H00b 109.59(6) . . ?
H00H C00H O003 108.26(5) . . ?
C00K C00H O003 108.04(9) 3_666 . ?
C00K C00H H00H 108.26(6) 3_666 . ?
C00O C00H O003 112.61(9) . . ?
C00O C00H H00H 108.26(6) . . ?
C00O C00H C00K 111.29(9) . 3_666 ?
H00c C00I O002 109.94(6) . . ?
H00d C00I O002 109.94(6) . . ?
H00d C00I H00c 108.3 . . ?
C00L C00I O002 108.74(9) . . ?
C00L C00I H00c 109.94(6) . . ?
C00L C00I H00d 109.94(7) . . ?
C00F C00J C00E 114.90(11) . . ?
H00w C00J C00E 122.55(7) . . ?
H00w C00J C00F 122.55(7) . . ?
C00H C00K O001 106.41(9) 3_666 . ?
H00K C00K O001 109.58(6) . . ?
H00K C00K C00H 109.58(6) . 3_666 ?
C00N C00K O001 112.59(9) 3_666 . ?
C00N C00K C00H 109.03(9) 3_666 3_666 ?
C00N C00K H00K 109.58(6) 3_666 . ?
C00I C00L O003 108.24(9) . . ?
H00e C00L O003 110.05(6) . . ?
H00e C00L C00I 110.05(6) . . ?
H00f C00L O003 110.05(6) . . ?
H00f C00L C00I 110.05(7) . . ?
H00f C00L H00e 108.4 . . ?
C00G C00M O001 109.39(9) . . ?
H00g C00M O001 109.80(6) . . ?
H00g C00M C00G 109.80(6) . . ?
H00i C00M O001 109.80(6) . . ?
H00i C00M C00G 109.80(6) . . ?
H00i C00M H00g 108.2 . . ?
H00j C00N C00K 109.32(6) . 3_666 ?
H00l C00N C00K 109.32(6) . 3_666 ?
H00l C00N H00j 108.0 . . ?
C00P C00N C00K 111.53(10) . 3_666 ?
C00P C00N H00j 109.32(7) . . ?
C00P C00N H00l 109.32(7) . . ?
H00m C00O C00H 109.53(6) . . ?
H00n C00O C00H 109.53(6) . . ?
H00n C00O H00m 108.1 . . ?
C00Q C00O C00H 110.59(10) . . ?
C00Q C00O H00m 109.53(7) . . ?
C00Q C00O H00n 109.53(6) . . ?
H00o C00P C00N 109.48(6) . . ?
H00p C00P C00N 109.48(7) . . ?
H00p C00P H00o 108.1 . . ?
C00Q C00P C00N 110.81(10) . . ?
C00Q C00P H00o 109.48(7) . . ?
C00Q C00P H00p 109.48(7) . . ?
C00P C00Q C00O 111.40(10) . . ?
H00q C00Q C00O 109.35(7) . . ?
H00q C00Q C00P 109.35(7) . . ?
H00r C00Q C00O 109.35(7) . . ?
H00r C00Q C00P 109.35(7) . . ?
H00r C00Q H00q 108.0 . . ?

loop_
_geom_bond_atom_site_label_1
_geom_bond_atom_site_label_2
_geom_bond_distance
_geom_bond_site_symmetry_2
_geom_bond_publ_flag
O001 C00K 1.4374(13) . ?
O001 C00M 1.4245(13) . ?
O002 C00G 1.4259(13) . ?
O002 C00I 1.4179(13) . ?
O003 C00H 1.4418(13) . ?
O003 C00L 1.4305(13) . ?
O004 N009 1.2277(14) . ?
O005 N009 1.2305(14) . ?
O006 N00A 1.2297(15) . ?
N007 H00s 0.8800 . ?
N007 H00t 0.8800 . ?
N007 C00B 1.3591(15) . ?
O008 N00A 1.2225(15) . ?
N009 C00E 1.4730(14) . ?
N00A C00F 1.4749(15) . ?
C00B C00C 1.4044(16) . ?
C00B C00D 1.4071(15) . ?
C00C H00u 0.9500 . ?
C00C C00F 1.3834(16) . ?
C00D H00v 0.9500 . ?
C00D C00E 1.3790(16) . ?
C00E C00J 1.3851(16) . ?
C00F C00J 1.3839(16) . ?
C00G H00a 0.9900 . ?
C00G H00b 0.9900 . ?
C00G C00M 1.5044(16) . ?
C00H H00H 1.0000 . ?
C00H C00K 1.5260(16) 3_666 ?
C00H C00O 1.5255(17) . ?
C00I H00c 0.9900 . ?
C00I H00d 0.9900 . ?
C00I C00L 1.5068(16) . ?
C00J H00w 0.9500 . ?
C00K H00K 1.0000 . ?
C00K C00N 1.5357(16) 3_666 ?
C00L H00e 0.9900 . ?
C00L H00f 0.9900 . ?
C00M H00g 0.9900 . ?
C00M H00i 0.9900 . ?
C00N H00j 0.9900 . ?
C00N H00l 0.9900 . ?
C00N C00P 1.5252(17) . ?
C00O H00m 0.9900 . ?
C00O H00n 0.9900 . ?
C00O C00Q 1.5363(17) . ?
C00P H00o 0.9900 . ?
C00P H00p 0.9900 . ?
C00P C00Q 1.5273(17) . ?
C00Q H00q 0.9900 . ?
C00Q H00r 0.9900 . ?

loop_
_geom_torsion_atom_site_label_1
_geom_torsion_atom_site_label_2
_geom_torsion_atom_site_label_3
_geom_torsion_atom_site_label_4
_geom_torsion
_geom_torsion_site_symmetry_1
_geom_torsion_site_symmetry_2
_geom_torsion_site_symmetry_3
_geom_torsion_site_symmetry_4
_geom_torsion_publ_flag
O001 C00K C00H O003 -60.85(9) . . 3_666 3_666 ?
O001 C00K C00H C00O 63.26(9) . . 3_666 3_666 ?
O001 C00K C00N C00P -59.87(10) . . 3_666 3_666 ?
O001 C00M C00G O002 76.57(9) . . . . ?
O002 C00I C00L O003 -58.50(10) . . . . ?
O003 C00H C00K C00N -177.47(9) . . 3_666 . ?
O003 C00H C00O C00Q -178.90(9) . . . . ?
O004 N009 C00E C00D -2.00(12) . . . . ?
O004 N009 C00E C00J -179.85(10) . . . . ?
O005 N009 C00E C00D 177.37(11) . . . . ?
O005 N009 C00E C00J -0.48(12) . . . . ?
O006 N00A C00F C00C -179.22(11) . . . . ?
O006 N00A C00F C00J 0.73(13) . . . . ?
N007 C00B C00C C00F 177.68(11) . . . . ?
N007 C00B C00D C00E -179.24(10) . . . . ?
O008 N00A C00F C00C 0.69(13) . . . . ?
O008 N00A C00F C00J -179.36(12) . . . . ?
N009 C00E C00D C00B -175.58(9) . . . . ?
N009 C00E C00J C00F 176.51(10) . . . . ?
N00A C00F C00C C00B -178.87(10) . . . . ?
N00A C00F C00J C00E 179.56(10) . . . . ?
C00B C00C C00F C00J 1.19(13) . . . . ?
C00B C00D C00E C00J 2.12(13) . . . . ?
C00C C00F C00J C00E -0.49(13) . . . . ?
C00D C00E C00J C00F -1.19(13) . . . . ?
C00H C00K C00N C00P -57.97(10) . 3_666 . . ?
C00H C00O C00Q C00P 54.95(11) . . . . ?
C00K C00N C00P C00Q 56.50(11) 3_666 . . . ?
C00N C00P C00Q C00O -54.50(11) . . . . ?

loop_
_exptl_oxdiff_crystal_face_indexfrac_h
_exptl_oxdiff_crystal_face_indexfrac_k
_exptl_oxdiff_crystal_face_indexfrac_l
_exptl_oxdiff_crystal_face_x
_exptl_oxdiff_crystal_face_y
_exptl_oxdiff_crystal_face_z
0.2619 -6.9887 -5.3805 0.1435 0.6042 0.7838
-3.5663 1.8097 -6.7188 0.1848 0.7680 -0.6131
0.5056 6.4268 6.6788 -0.1793 -0.7529 -0.6333
3.4485 -0.4723 7.5913 -0.2080 -0.8657 0.4552
2.9383 -6.1337 -1.7141 -0.1622 0.0401 0.9859
-0.2563 -6.7551 6.1736 0.6174 -0.1469 0.7729
-4.1232 1.9164 7.9340 0.7813 -0.1878 -0.5953
0.5769 6.5583 -6.7510 -0.6742 0.1605 -0.7209
4.1040 -1.1543 -8.5194 -0.8399 0.2018 0.5038
-4.4756 0.7145 -3.1231 0.5038 0.6560 -0.5621
4.7796 -1.5789 -1.2230 -0.6565 -0.3559 0.6651
0.8353 -2.7545 -12.1601 -0.4071 0.8537 0.3247
1.0796 -2.5252 11.3350 0.3802 -0.7999 0.4643
